data_7242303
loop_
_publ_author_name
'Sebghati, Marjan'
'Tarahhomi, Atekeh'
'Bozorgvar, Marjan Sadat'
'Dumitrescu, Dan G.'
'van der Lee, Arie'

_publ_section_title
;
 Coordination versus hydrogen bonds in the structures of different
 tris(pyridin-2-yl)phosphoric triamide derivatives
;
_journal_issue 14
_journal_name_full 'RSC Advances'
_journal_page_first 8178
_journal_page_last 8197
_journal_paper_doi 10.1039/D0RA10539B
_journal_volume 11
_journal_year 2021
_chemical_formula_moiety 'C30 H32 Co N12 O2 P2, 3.053(Cl)'
_chemical_formula_sum 'C30 H32 Cl3.05 Co N12 O2 P2'
_chemical_formula_weight 821.77
_space_group_crystal_system monoclinic
_space_group_IT_number 14
_space_group_name_Hall '-P 2yn'
_space_group_name_H-M_alt 'P 1 21/n 1'
_atom_sites_solution_hydrogens geom
_atom_sites_solution_primary dual
_audit_creation_date 2019-07-24
_audit_creation_method
;
Olex2 1.2
(compiled 2018.05.29 svn.r3508 for OlexSys, GUI svn.r5506)
;
_audit_update_record
;
2019-09-26 deposited with the CCDC.	2021-02-01 downloaded from the CCDC.
;
_cell_angle_alpha 90
_cell_angle_beta 93.06(3)
_cell_angle_gamma 90
_cell_formula_units_Z 4
_cell_length_a 8.5130(17)
_cell_length_b 15.816(3)
_cell_length_c 26.981(5)
_cell_measurement_reflns_used 58514
_cell_measurement_temperature 100(2)
_cell_measurement_theta_max 27.666
_cell_measurement_theta_min 1.470
_cell_volume 3627.6(12)
_computing_molecular_graphics 'Olex2 (Dolomanov et al., 2009)'
_computing_publication_material 'Olex2 (Dolomanov et al., 2009)'
_computing_structure_refinement 'ShelXL (Sheldrick, 2015)'
_computing_structure_solution 'ShelXT (Sheldrick, 2015)'
_diffrn_ambient_temperature 100(2)
_diffrn_measured_fraction_theta_full 0.988
_diffrn_measured_fraction_theta_max 0.982
_diffrn_measurement_device_type 'Arinax MD2S/Pilatus 6M'
_diffrn_measurement_method 'rotating crystal'
_diffrn_radiation_type synchrotron
_diffrn_radiation_wavelength 0.700
_diffrn_reflns_av_R_equivalents 0.0228
_diffrn_reflns_av_unetI/netI 0.0143
_diffrn_reflns_Laue_measured_fraction_full 0.988
_diffrn_reflns_Laue_measured_fraction_max 0.982
_diffrn_reflns_limit_h_max 10
_diffrn_reflns_limit_h_min -11
_diffrn_reflns_limit_k_max 20
_diffrn_reflns_limit_k_min -20
_diffrn_reflns_limit_l_max 35
_diffrn_reflns_limit_l_min -35
_diffrn_reflns_number 51573
_diffrn_reflns_point_group_measured_fraction_full 0.988
_diffrn_reflns_point_group_measured_fraction_max 0.982
_diffrn_reflns_theta_full 24.835
_diffrn_reflns_theta_max 27.666
_diffrn_reflns_theta_min 1.470
_diffrn_source SCW
_diffrn_standards_number 0
_exptl_absorpt_coefficient_mu 0.793
_exptl_absorpt_correction_type none
_exptl_crystal_colour blue
_exptl_crystal_density_diffrn 1.505
_exptl_crystal_description prism
_exptl_crystal_F_000 1683.6
_exptl_crystal_size_max 0.10
_exptl_crystal_size_mid 0.07
_exptl_crystal_size_min 0.04
_refine_diff_density_max 0.936
_refine_diff_density_min -0.670
_refine_diff_density_rms 0.091
_refine_ls_extinction_coef 0.0096(6)
_refine_ls_extinction_expression Fc^*^=kFc[1+0.001xFc^2^\l^3^/sin(2\q)]^-1/4^
_refine_ls_extinction_method 'SHELXL-2018/1 (Sheldrick 2018)'
_refine_ls_goodness_of_fit_ref 1.037
_refine_ls_hydrogen_treatment constr
_refine_ls_matrix_type full
_refine_ls_number_parameters 528
_refine_ls_number_reflns 8709
_refine_ls_number_restraints 2
_refine_ls_restrained_S_all 1.040
_refine_ls_R_factor_all 0.0576
_refine_ls_R_factor_gt 0.0492
_refine_ls_shift/su_max 0.001
_refine_ls_shift/su_mean 0.000
_refine_ls_structure_factor_coef Fsqd
_refine_ls_weighting_details 'w=1/[\s^2^(Fo^2^)+(0.0821P)^2^+3.1761P] where P=(Fo^2^+2Fc^2^)/3'
_refine_ls_weighting_scheme calc
_refine_ls_wR_factor_gt 0.1503
_refine_ls_wR_factor_ref 0.1598
_reflns_Friedel_coverage 0.000
_reflns_number_gt 7105
_reflns_number_total 8709
_reflns_threshold_expression 'I > 2\s(I)'
_cod_data_source_file d0ra10539b2.cif
_cod_data_source_block ms3k_c2
_cod_original_cell_volume 3627.6(13)
_cod_database_code 7242303
_shelx_shelxl_version_number 2018/1
_shelx_space_group_comment
;
The symmetry employed for this shelxl refinement is uniquely defined
by the following loop, which should always be used as a source of
symmetry information in preference to the above space-group names.
They are only intended as comments.
;
_olex2_refinement_description
;
1. Fixed Uiso
 At 1.2 times of:
  All C(H) groups, All N(H) groups
2. Others
 1*[Sof(Cl01)]+1*[Sof(Cl3)]+1*[Sof(Cl1)]+1*[Sof(Cl06)]+1*[Sof(Cl0A)]+1*
 [Sof(Cl2)]+1*[Sof(Cl4)]+1*[Sof(Cl1A)]+1*[Sof(Cl05)]+1*[Sof(Cl2A)]=3 with esd
 of 0.01
 1*[Sof(Cl01)]+1*[Sof(Cl3)]+1*[Sof(Cl1)]+1*[Sof(Cl06)]+1*[Sof(Cl0A)]+1*
 [Sof(Cl2)]+1*[Sof(Cl4)]+1*[Sof(Cl1A)]+1*[Sof(Cl05)]+1*[Sof(Cl2A)]=3 with esd
 of 0.01
3.a Aromatic/amide H refined with riding coordinates:
 N00D(H00D), N00E(H00E), N00F(H00F), N00G(H00G), N00H(H00H), N00I(H00I),
 N00J(H00J), N00K(H00K), C00L(H00L), C00N(H00N), C00Q(H00Q), C00S(H00S),
 C00T(H00T), C00U(H00U), C00V(H00V), C00W(H00W), C00X(H00X), C00Y(H00Y),
 C00Z(H00Z), C010(H010), C012(H012), C013(H013), C014(H014), C015(H015),
 C016(H016), C017(H017), C01A(H01A), C01D(H01D), C01E(H01E), C01F(H01F),
 C01G(H01G), C01H(H01H)
;
_olex2_submission_special_instructions 'No special instructions were received'

loop_
_space_group_symop_operation_xyz
'x, y, z'
'-x+1/2, y+1/2, -z+1/2'
'-x, -y, -z'
'x-1/2, -y-1/2, z-1/2'

loop_
_atom_site_label
_atom_site_type_symbol
_atom_site_fract_x
_atom_site_fract_y
_atom_site_fract_z
_atom_site_U_iso_or_equiv
_atom_site_adp_type
_atom_site_occupancy
_atom_site_site_symmetry_order
_atom_site_calc_flag
_atom_site_refinement_flags_posn
_atom_site_refinement_flags_adp
_atom_site_refinement_flags_occupancy
_atom_site_disorder_assembly
_atom_site_disorder_group
Co01 Co 0.500000 0.000000 0.500000 0.02727(13) Uani 1 2 d S T P . .
Co02 Co 0.000000 0.500000 0.500000 0.02897(13) Uani 1 2 d S T P . .
P003 P 0.10279(6) 0.45179(3) 0.39742(2) 0.03202(15) Uani 1 1 d . . . . .
P004 P 0.61494(6) 0.04898(3) 0.39919(2) 0.03102(15) Uani 1 1 d . . . . .
Cl05 Cl 0.60600(12) -0.22771(6) 0.21277(3) 0.0432(3) Uani 0.654(3) 1 d . . . . .
Cl06 Cl 0.3789(2) 0.10907(10) 0.22544(8) 0.0413(9) Uani 0.461(11) 1 d . . . . .
O007 O 0.66080(17) 0.03993(9) 0.45334(6) 0.0324(3) Uani 1 1 d . . . . .
O008 O 0.15332(17) 0.45789(9) 0.45143(6) 0.0341(3) Uani 1 1 d . . . . .
N009 N 0.4477(2) -0.10707(10) 0.44907(7) 0.0312(4) Uani 1 1 d . . . . .
N00A N 0.3154(2) 0.07337(11) 0.45550(7) 0.0311(4) Uani 1 1 d . . . . .
N00B N -0.1910(2) 0.42953(11) 0.45769(7) 0.0326(4) Uani 1 1 d . . . . .
N00C N -0.0551(2) 0.60820(11) 0.45012(7) 0.0332(4) Uani 1 1 d . . . . .
N00D N 0.2192(2) 0.41649(12) 0.35892(8) 0.0385(4) Uani 1 1 d . . . . .
H00D H 0.193715 0.369970 0.344065 0.046 Uiso 1 1 calc R . . . .
N00E N 0.7383(2) 0.08329(12) 0.36252(7) 0.0376(4) Uani 1 1 d . . . . .
H00E H 0.720049 0.132035 0.349307 0.045 Uiso 1 1 calc R . . . .
N00F N 0.5522(2) -0.04443(11) 0.37794(8) 0.0361(4) Uani 1 1 d . . . . .
H00F H 0.571024 -0.053750 0.347418 0.043 Uiso 1 1 calc R . . . .
N00G N 0.4727(2) 0.12013(12) 0.39166(7) 0.0381(4) Uani 1 1 d . . . . .
H00G H 0.487683 0.160037 0.370776 0.046 Uiso 1 1 calc R . . . .
N00H N 0.0454(2) 0.54742(12) 0.37797(8) 0.0380(4) Uani 1 1 d . . . . .
H00H H 0.067172 0.558642 0.347913 0.046 Uiso 1 1 calc R . . . .
N00I N -0.0467(2) 0.38429(12) 0.39060(7) 0.0376(4) Uani 1 1 d . . . . .
H00I H -0.039124 0.346336 0.368026 0.045 Uiso 1 1 calc R . . . .
N00J N 0.4304(3) 0.41504(14) 0.31029(8) 0.0465(5) Uani 1 1 d . . . . .
H00J H 0.386912 0.371864 0.295847 0.056 Uiso 1 1 calc R . . . .
N00K N 0.9509(3) 0.08039(14) 0.31424(8) 0.0449(5) Uani 1 1 d . . . . .
H00K H 0.913771 0.126111 0.300937 0.054 Uiso 1 1 calc R . . . .
C00L C 0.4269(3) -0.17941(14) 0.37011(10) 0.0386(5) Uani 1 1 d . . . . .
H00L H 0.450781 -0.180729 0.336882 0.046 Uiso 1 1 calc R . . . .
C00M C 0.4747(2) -0.11024(13) 0.40062(9) 0.0324(4) Uani 1 1 d . . . . .
C00N C -0.0828(3) 0.68183(14) 0.37181(10) 0.0416(5) Uani 1 1 d . . . . .
H00N H -0.061495 0.683948 0.338381 0.050 Uiso 1 1 calc R . . . .
C00O C -0.0313(2) 0.61235(13) 0.40159(9) 0.0347(5) Uani 1 1 d . . . . .
C00P C 0.3326(3) 0.12224(13) 0.41533(8) 0.0335(4) Uani 1 1 d . . . . .
C00Q C 0.1729(2) 0.07435(14) 0.47579(9) 0.0373(5) Uani 1 1 d . . . . .
H00Q H 0.158496 0.039746 0.503037 0.045 Uiso 1 1 calc R . . . .
C00R C -0.1818(3) 0.38191(13) 0.41691(8) 0.0336(4) Uani 1 1 d . . . . .
C00S C -0.3306(2) 0.42855(14) 0.48031(10) 0.0378(5) Uani 1 1 d . . . . .
H00S H -0.339739 0.462475 0.508160 0.045 Uiso 1 1 calc R . . . .
C00T C 0.3445(3) -0.24469(14) 0.39029(10) 0.0431(5) Uani 1 1 d . . . . .
H00T H 0.309565 -0.290051 0.370719 0.052 Uiso 1 1 calc R . . . .
C00U C -0.1649(3) 0.74618(14) 0.39310(12) 0.0474(6) Uani 1 1 d . . . . .
H00U H -0.202323 0.791617 0.374041 0.057 Uiso 1 1 calc R . . . .
C00V C 0.3696(3) -0.17331(13) 0.46813(9) 0.0374(5) Uani 1 1 d . . . . .
H00V H 0.352069 -0.172687 0.501862 0.045 Uiso 1 1 calc R . . . .
C00W C -0.4444(3) 0.32901(14) 0.42361(10) 0.0430(6) Uani 1 1 d . . . . .
H00W H -0.527674 0.294675 0.412480 0.052 Uiso 1 1 calc R . . . .
C00X C -0.4589(3) 0.38056(15) 0.46456(10) 0.0434(5) Uani 1 1 d . . . . .
H00X H -0.552215 0.382763 0.480929 0.052 Uiso 1 1 calc R . . . .
C00Y C -0.3065(3) 0.32886(14) 0.39956(10) 0.0408(5) Uani 1 1 d . . . . .
H00Y H -0.295205 0.294231 0.372122 0.049 Uiso 1 1 calc R . . . .
C00Z C 0.0699(3) 0.17656(15) 0.41831(10) 0.0451(6) Uani 1 1 d . . . . .
H00Z H -0.010877 0.211931 0.406416 0.054 Uiso 1 1 calc R . . . .
C010 C 0.0475(3) 0.12396(15) 0.45825(11) 0.0448(6) Uani 1 1 d . . . . .
H010 H -0.048757 0.121892 0.472940 0.054 Uiso 1 1 calc R . . . .
Cl01 Cl 0.2429(3) 0.29365(18) 0.24897(10) 0.0757(9) Uani 0.361(3) 1 d . . . . .
C012 C 0.9344(3) -0.03109(17) 0.37115(10) 0.0453(6) Uani 1 1 d . . . . .
H012 H 0.884517 -0.058768 0.396339 0.054 Uiso 1 1 calc R . . . .
C013 C -0.1330(3) 0.67352(14) 0.47017(10) 0.0408(5) Uani 1 1 d . . . . .
H013 H -0.148433 0.672008 0.504024 0.049 Uiso 1 1 calc R . . . .
C014 C 0.4291(3) 0.52337(17) 0.36978(10) 0.0446(5) Uani 1 1 d . . . . .
H014 H 0.382315 0.551346 0.395487 0.054 Uiso 1 1 calc R . . . .
C015 C -0.1911(3) 0.74230(15) 0.44330(11) 0.0472(6) Uani 1 1 d . . . . .
H015 H -0.246253 0.784895 0.458560 0.057 Uiso 1 1 calc R . . . .
C016 C 0.3143(3) -0.24171(14) 0.44039(10) 0.0432(5) Uani 1 1 d . . . . .
H016 H 0.258263 -0.284734 0.454935 0.052 Uiso 1 1 calc R . . . .
C017 C 0.2116(3) 0.17648(14) 0.39621(10) 0.0418(5) Uani 1 1 d . . . . .
H017 H 0.227791 0.211371 0.369208 0.050 Uiso 1 1 calc R . . . .
C018 C 0.8683(3) 0.04320(15) 0.35027(9) 0.0384(5) Uani 1 1 d . . . . .
C019 C 0.3540(3) 0.45284(15) 0.34745(9) 0.0387(5) Uani 1 1 d . . . . .
C01A C 0.5706(3) 0.55140(19) 0.35403(11) 0.0524(6) Uani 1 1 d . . . . .
H01A H 0.618586 0.598358 0.369058 0.063 Uiso 1 1 calc R . . . .
Cl1 Cl 0.5279(4) 0.22256(19) 0.30463(11) 0.0749(11) Uani 0.331(4) 1 d . . . . .
Cl2 Cl 0.5818(5) -0.0526(3) 0.27223(11) 0.0966(15) Uani 0.398(5) 1 d . . . . .
C01D C 1.0884(3) 0.04977(19) 0.29797(10) 0.0495(6) Uani 1 1 d . . . . .
H01D H 1.139494 0.078710 0.273519 0.059 Uiso 1 1 calc R . . . .
C01E C 1.0720(3) -0.0629(2) 0.35456(11) 0.0529(6) Uani 1 1 d . . . . .
H01E H 1.113685 -0.112414 0.368454 0.063 Uiso 1 1 calc R . . . .
C01F C 0.5714(3) 0.4417(2) 0.29472(10) 0.0524(7) Uani 1 1 d . . . . .
H01F H 0.618455 0.412554 0.269492 0.063 Uiso 1 1 calc R . . . .
C01G C 0.6438(3) 0.5098(2) 0.31547(11) 0.0531(7) Uani 1 1 d . . . . .
H01G H 0.739383 0.528793 0.304538 0.064 Uiso 1 1 calc R . . . .
C01H C 1.1509(3) -0.0222(2) 0.31705(11) 0.0522(6) Uani 1 1 d . . . . .
H01H H 1.243654 -0.044159 0.305669 0.063 Uiso 1 1 calc R . . . .
Cl3 Cl 0.3992(5) 0.2277(2) 0.28709(11) 0.0451(13) Uani 0.180(3) 1 d . . . . .
Cl4 Cl 0.6227(6) -0.1106(4) 0.27502(17) 0.0594(19) Uani 0.172(5) 1 d . . . . .
Cl2A Cl 0.7495(12) -0.2937(7) 0.2510(4) 0.073(4) Uani 0.089(3) 1 d . . . . .
Cl1A Cl 0.4764(15) -0.2215(8) 0.1991(4) 0.080(5) Uani 0.087(4) 1 d . . . . .
Cl0A Cl 0.4253(17) 0.0692(15) 0.2336(3) 0.155(7) Uani 0.320(13) 1 d . . . . .

loop_
_atom_site_aniso_label
_atom_site_aniso_U_11
_atom_site_aniso_U_22
_atom_site_aniso_U_33
_atom_site_aniso_U_23
_atom_site_aniso_U_13
_atom_site_aniso_U_12
Co01 0.0189(2) 0.0220(2) 0.0406(2) 0.00219(14) -0.00144(15) -0.00054(12)
Co02 0.0184(2) 0.0217(2) 0.0466(3) -0.00254(14) -0.00145(15) 0.00076(12)
P003 0.0265(3) 0.0229(3) 0.0467(3) 0.0007(2) 0.0027(2) 0.00038(18)
P004 0.0275(3) 0.0237(3) 0.0419(3) 0.0007(2) 0.0025(2) -0.00028(18)
Cl05 0.0514(7) 0.0333(5) 0.0455(5) -0.0024(3) 0.0077(4) 0.0002(4)
Cl06 0.0448(11) 0.0351(13) 0.0456(9) -0.0122(5) 0.0187(6) -0.0093(6)
O007 0.0229(7) 0.0299(7) 0.0444(8) 0.0032(6) 0.0000(6) -0.0046(5)
O008 0.0239(7) 0.0298(7) 0.0485(9) -0.0040(6) -0.0005(6) 0.0040(5)
N009 0.0232(8) 0.0212(8) 0.0485(10) 0.0012(7) -0.0038(7) 0.0015(6)
N00A 0.0235(8) 0.0241(8) 0.0451(10) -0.0024(7) -0.0050(7) 0.0017(6)
N00B 0.0228(8) 0.0237(8) 0.0506(10) 0.0021(7) -0.0047(7) -0.0015(6)
N00C 0.0220(8) 0.0212(8) 0.0558(11) -0.0007(7) -0.0041(7) -0.0008(6)
N00D 0.0363(10) 0.0288(9) 0.0510(11) -0.0021(8) 0.0081(8) 0.0009(7)
N00E 0.0376(10) 0.0286(9) 0.0471(10) 0.0030(8) 0.0080(8) -0.0024(7)
N00F 0.0343(10) 0.0291(9) 0.0453(10) -0.0054(7) 0.0067(8) -0.0043(7)
N00G 0.0393(10) 0.0316(9) 0.0435(10) 0.0062(8) 0.0035(8) 0.0095(8)
N00H 0.0330(10) 0.0284(9) 0.0531(11) 0.0079(8) 0.0081(8) 0.0041(7)
N00I 0.0394(10) 0.0295(9) 0.0438(10) -0.0030(8) 0.0016(8) -0.0081(8)
N00J 0.0495(12) 0.0465(12) 0.0444(11) 0.0036(9) 0.0112(9) 0.0079(9)
N00K 0.0486(12) 0.0422(11) 0.0448(11) -0.0022(9) 0.0101(9) -0.0055(9)
C00L 0.0327(11) 0.0286(10) 0.0540(13) -0.0068(9) -0.0016(9) 0.0038(8)
C00M 0.0211(9) 0.0233(9) 0.0526(12) -0.0022(8) -0.0013(8) 0.0027(7)
C00N 0.0331(11) 0.0292(11) 0.0621(15) 0.0088(10) -0.0014(10) -0.0024(9)
C00O 0.0205(9) 0.0227(9) 0.0606(14) 0.0040(9) -0.0004(8) -0.0023(7)
C00P 0.0325(11) 0.0236(9) 0.0432(11) -0.0039(8) -0.0072(8) 0.0036(8)
C00Q 0.0240(10) 0.0319(10) 0.0557(13) -0.0005(9) -0.0025(9) 0.0028(8)
C00R 0.0305(10) 0.0229(9) 0.0467(11) 0.0050(8) -0.0060(8) -0.0026(7)
C00S 0.0228(10) 0.0312(10) 0.0590(14) 0.0008(9) -0.0016(9) -0.0007(8)
C00T 0.0357(12) 0.0241(10) 0.0682(16) -0.0060(10) -0.0079(10) -0.0002(8)
C00U 0.0359(12) 0.0235(10) 0.0815(19) 0.0082(11) -0.0081(11) 0.0023(9)
C00V 0.0329(11) 0.0248(10) 0.0538(13) 0.0048(9) -0.0039(9) -0.0024(8)
C00W 0.0303(11) 0.0292(10) 0.0679(16) 0.0066(10) -0.0117(10) -0.0086(8)
C00X 0.0241(11) 0.0349(11) 0.0707(16) 0.0050(11) -0.0040(10) -0.0037(8)
C00Y 0.0391(12) 0.0276(10) 0.0543(13) 0.0031(9) -0.0100(10) -0.0070(9)
C00Z 0.0348(12) 0.0306(11) 0.0678(16) -0.0049(10) -0.0166(10) 0.0100(9)
C010 0.0263(11) 0.0354(12) 0.0720(17) -0.0051(11) -0.0059(10) 0.0057(9)
Cl01 0.0715(17) 0.0785(18) 0.0763(16) 0.0090(12) -0.0043(11) -0.0034(12)
C012 0.0342(12) 0.0429(13) 0.0594(15) 0.0044(11) 0.0078(10) -0.0022(10)
C013 0.0336(12) 0.0259(10) 0.0621(15) -0.0051(9) -0.0055(10) 0.0028(8)
C014 0.0319(12) 0.0409(12) 0.0616(15) -0.0010(11) 0.0069(10) 0.0030(10)
C015 0.0383(13) 0.0242(10) 0.0777(18) -0.0041(11) -0.0092(11) 0.0057(9)
C016 0.0387(12) 0.0242(10) 0.0655(16) 0.0034(10) -0.0079(10) -0.0050(9)
C017 0.0407(13) 0.0287(10) 0.0543(14) -0.0005(9) -0.0132(10) 0.0073(9)
C018 0.0363(12) 0.0340(11) 0.0451(12) -0.0029(9) 0.0033(9) -0.0076(9)
C019 0.0368(12) 0.0338(11) 0.0459(12) 0.0055(9) 0.0053(9) 0.0100(9)
C01A 0.0328(13) 0.0570(16) 0.0674(17) 0.0023(13) 0.0044(11) -0.0016(11)
Cl1 0.072(2) 0.0721(18) 0.0810(19) 0.0129(13) 0.0041(13) 0.0070(13)
Cl2 0.122(3) 0.092(3) 0.0794(17) -0.0166(15) 0.0356(16) -0.031(2)
C01D 0.0445(14) 0.0595(16) 0.0452(13) -0.0086(12) 0.0101(10) -0.0129(12)
C01E 0.0372(14) 0.0562(16) 0.0654(17) 0.0031(13) 0.0048(11) 0.0052(11)
C01F 0.0473(15) 0.0648(18) 0.0461(14) 0.0082(12) 0.0106(11) 0.0179(13)
C01G 0.0302(13) 0.0732(19) 0.0563(16) 0.0114(14) 0.0062(11) 0.0065(12)
C01H 0.0349(13) 0.0668(17) 0.0551(15) -0.0078(13) 0.0052(11) -0.0008(12)
Cl3 0.067(3) 0.0345(17) 0.0338(17) -0.0024(11) 0.0035(14) -0.0058(14)
Cl4 0.073(3) 0.046(3) 0.063(3) -0.0158(19) 0.043(2) -0.011(2)
Cl2A 0.067(6) 0.078(7) 0.072(6) 0.013(5) -0.017(4) -0.001(5)
Cl1A 0.081(9) 0.089(8) 0.072(7) 0.022(5) 0.020(5) 0.016(6)
Cl0A 0.140(7) 0.249(15) 0.079(3) -0.006(6) 0.050(4) -0.080(10)

loop_
_atom_type_symbol
_atom_type_description
_atom_type_scat_dispersion_real
_atom_type_scat_dispersion_imag
_atom_type_scat_source
C C 0.0033 0.0016 'International Tables Vol C Tables 4.2.6.8 and 6.1.1.4'
H H 0.0000 0.0000 'International Tables Vol C Tables 4.2.6.8 and 6.1.1.4'
N N 0.0063 0.0031 'International Tables Vol C Tables 4.2.6.8 and 6.1.1.4'
O O 0.0112 0.0059 'International Tables Vol C Tables 4.2.6.8 and 6.1.1.4'
P P 0.1018 0.0938 'International Tables Vol C Tables 4.2.6.8 and 6.1.1.4'
Cl Cl 0.1453 0.1556 'International Tables Vol C Tables 4.2.6.8 and 6.1.1.4'
Co Co 0.3554 0.9393 'International Tables Vol C Tables 4.2.6.8 and 6.1.1.4'

loop_
_geom_angle_atom_site_label_1
_geom_angle_atom_site_label_2
_geom_angle_atom_site_label_3
_geom_angle
_geom_angle_site_symmetry_1
_geom_angle_site_symmetry_3
_geom_angle_publ_flag
O007 Co01 O007 180.0 3_656 . ?
O007 Co01 N009 88.43(6) . . ?
O007 Co01 N009 91.57(7) . 3_656 ?
O007 Co01 N009 91.57(7) 3_656 . ?
O007 Co01 N009 88.43(6) 3_656 3_656 ?
O007 Co01 N00A 89.05(6) . . ?
O007 Co01 N00A 90.95(6) . 3_656 ?
O007 Co01 N00A 89.05(6) 3_656 3_656 ?
O007 Co01 N00A 90.95(6) 3_656 . ?
N009 Co01 N009 180.0 . 3_656 ?
N009 Co01 N00A 87.23(6) 3_656 3_656 ?
N009 Co01 N00A 92.77(6) . 3_656 ?
N009 Co01 N00A 92.77(6) 3_656 . ?
N009 Co01 N00A 87.23(6) . . ?
N00A Co01 N00A 180.00(7) . 3_656 ?
O008 Co02 O008 180.0 3_566 . ?
O008 Co02 N00B 91.04(7) 3_566 . ?
O008 Co02 N00B 88.96(7) . . ?
O008 Co02 N00B 88.96(7) 3_566 3_566 ?
O008 Co02 N00B 91.04(7) . 3_566 ?
O008 Co02 N00C 89.06(7) 3_566 3_566 ?
O008 Co02 N00C 90.94(7) 3_566 . ?
O008 Co02 N00C 89.06(7) . . ?
O008 Co02 N00C 90.94(7) . 3_566 ?
N00B Co02 N00B 180.0 3_566 . ?
N00C Co02 N00B 92.86(7) . 3_566 ?
N00C Co02 N00B 87.14(7) . . ?
N00C Co02 N00B 87.14(7) 3_566 3_566 ?
N00C Co02 N00B 92.86(7) 3_566 . ?
N00C Co02 N00C 180.0 3_566 . ?
O008 P003 N00D 120.36(10) . . ?
O008 P003 N00H 108.17(10) . . ?
O008 P003 N00I 109.07(10) . . ?
N00D P003 N00H 107.35(10) . . ?
N00D P003 N00I 101.76(11) . . ?
N00I P003 N00H 109.76(11) . . ?
O007 P004 N00E 119.80(10) . . ?
O007 P004 N00F 108.27(10) . . ?
O007 P004 N00G 109.57(10) . . ?
N00E P004 N00F 107.57(10) . . ?
N00E P004 N00G 101.29(10) . . ?
N00G P004 N00F 110.00(11) . . ?
Cl1A Cl05 Cl2A 144.2(7) . . ?
P004 O007 Co01 119.32(9) . . ?
P003 O008 Co02 119.45(9) . . ?
C00M N009 Co01 126.54(14) . . ?
C00M N009 C00V 117.00(19) . . ?
C00V N009 Co01 116.25(16) . . ?
C00P N00A Co01 128.56(14) . . ?
C00P N00A C00Q 117.16(18) . . ?
C00Q N00A Co01 113.88(15) . . ?
C00R N00B Co02 128.86(14) . . ?
C00R N00B C00S 116.85(19) . . ?
C00S N00B Co02 113.87(15) . . ?
C00O N00C Co02 126.55(14) . . ?
C00O N00C C013 117.1(2) . . ?
C013 N00C Co02 116.05(17) . . ?
P003 N00D H00D 117.3 . . ?
C019 N00D P003 125.38(18) . . ?
C019 N00D H00D 117.3 . . ?
P004 N00E H00E 117.2 . . ?
C018 N00E P004 125.57(17) . . ?
C018 N00E H00E 117.2 . . ?
P004 N00F H00F 114.2 . . ?
C00M N00F P004 131.62(17) . . ?
C00M N00F H00F 114.2 . . ?
P004 N00G H00G 116.5 . . ?
C00P N00G P004 127.01(16) . . ?
C00P N00G H00G 116.5 . . ?
P003 N00H H00H 114.2 . . ?
C00O N00H P003 131.57(17) . . ?
C00O N00H H00H 114.2 . . ?
P003 N00I H00I 116.1 . . ?
C00R N00I P003 127.76(16) . . ?
C00R N00I H00I 116.1 . . ?
C019 N00J H00J 118.1 . . ?
C01F N00J H00J 118.1 . . ?
C01F N00J C019 123.7(3) . . ?
C018 N00K H00K 117.9 . . ?
C01D N00K H00K 117.9 . . ?
C01D N00K C018 124.2(2) . . ?
C00M C00L H00L 120.4 . . ?
C00T C00L H00L 120.4 . . ?
C00T C00L C00M 119.1(2) . . ?
N009 C00M N00F 120.73(19) . . ?
N009 C00M C00L 122.5(2) . . ?
N00F C00M C00L 116.8(2) . . ?
C00O C00N H00N 120.5 . . ?
C00U C00N H00N 120.5 . . ?
C00U C00N C00O 119.0(2) . . ?
N00C C00O N00H 120.81(19) . . ?
N00C C00O C00N 122.3(2) . . ?
N00H C00O C00N 116.9(2) . . ?
N00A C00P N00G 119.47(18) . . ?
N00A C00P C017 122.2(2) . . ?
N00G C00P C017 118.3(2) . . ?
N00A C00Q H00Q 118.1 . . ?
N00A C00Q C010 123.8(2) . . ?
C010 C00Q H00Q 118.1 . . ?
N00B C00R N00I 119.53(19) . . ?
N00B C00R C00Y 122.0(2) . . ?
N00I C00R C00Y 118.5(2) . . ?
N00B C00S H00S 117.9 . . ?
N00B C00S C00X 124.3(2) . . ?
C00X C00S H00S 117.9 . . ?
C00L C00T H00T 120.5 . . ?
C00L C00T C016 118.9(2) . . ?
C016 C00T H00T 120.5 . . ?
C00N C00U H00U 120.4 . . ?
C00N C00U C015 119.1(2) . . ?
C015 C00U H00U 120.4 . . ?
N009 C00V H00V 118.0 . . ?
N009 C00V C016 123.9(2) . . ?
C016 C00V H00V 118.0 . . ?
C00X C00W H00W 120.2 . . ?
C00Y C00W H00W 120.2 . . ?
C00Y C00W C00X 119.6(2) . . ?
C00S C00X C00W 117.9(2) . . ?
C00S C00X H00X 121.1 . . ?
C00W C00X H00X 121.1 . . ?
C00R C00Y H00Y 120.4 . . ?
C00W C00Y C00R 119.3(2) . . ?
C00W C00Y H00Y 120.4 . . ?
C010 C00Z H00Z 120.1 . . ?
C017 C00Z H00Z 120.1 . . ?
C017 C00Z C010 119.9(2) . . ?
C00Q C010 H010 121.0 . . ?
C00Z C010 C00Q 118.1(2) . . ?
C00Z C010 H010 121.0 . . ?
Cl3 Cl01 Cl1A 99.7(4) . 2 ?
C018 C012 H012 119.8 . . ?
C01E C012 H012 119.8 . . ?
C01E C012 C018 120.4(2) . . ?
N00C C013 H013 118.0 . . ?
N00C C013 C015 123.9(3) . . ?
C015 C013 H013 118.0 . . ?
C019 C014 H014 119.7 . . ?
C01A C014 H014 119.7 . . ?
C01A C014 C019 120.7(3) . . ?
C00U C015 C013 118.4(2) . . ?
C00U C015 H015 120.8 . . ?
C013 C015 H015 120.8 . . ?
C00T C016 H016 120.7 . . ?
C00V C016 C00T 118.5(2) . . ?
C00V C016 H016 120.7 . . ?
C00P C017 H017 120.6 . . ?
C00Z C017 C00P 118.7(2) . . ?
C00Z C017 H017 120.6 . . ?
N00E C018 N00K 116.0(2) . . ?
N00E C018 C012 128.1(2) . . ?
N00K C018 C012 115.8(2) . . ?
N00D C019 N00J 115.6(2) . . ?
N00D C019 C014 128.3(2) . . ?
N00J C019 C014 116.1(2) . . ?
C014 C01A H01A 119.7 . . ?
C014 C01A C01G 120.6(3) . . ?
C01G C01A H01A 119.7 . . ?
N00K C01D H01D 119.8 . . ?
C01H C01D N00K 120.4(3) . . ?
C01H C01D H01D 119.8 . . ?
C012 C01E H01E 119.4 . . ?
C012 C01E C01H 121.2(3) . . ?
C01H C01E H01E 119.4 . . ?
N00J C01F H01F 119.6 . . ?
C01G C01F N00J 120.7(3) . . ?
C01G C01F H01F 119.6 . . ?
C01A C01G H01G 120.9 . . ?
C01F C01G C01A 118.1(3) . . ?
C01F C01G H01G 120.9 . . ?
C01D C01H C01E 118.0(3) . . ?
C01D C01H H01H 121.0 . . ?
C01E C01H H01H 121.0 . . ?
Cl1 Cl3 Cl01 148.3(3) . . ?
Cl05 Cl1A Cl01 125.7(8) . 2_545 ?

loop_
_geom_bond_atom_site_label_1
_geom_bond_atom_site_label_2
_geom_bond_distance
_geom_bond_site_symmetry_2
_geom_bond_publ_flag
Co01 O007 2.0102(15) 3_656 ?
Co01 O007 2.0102(16) . ?
Co01 N009 2.2111(18) 3_656 ?
Co01 N009 2.2110(18) . ?
Co01 N00A 2.2487(18) 3_656 ?
Co01 N00A 2.2487(18) . ?
Co02 O008 2.0117(16) 3_566 ?
Co02 O008 2.0118(16) . ?
Co02 N00B 2.2340(18) 3_566 ?
Co02 N00B 2.2340(18) . ?
Co02 N00C 2.2119(18) 3_566 ?
Co02 N00C 2.2119(18) . ?
P003 O008 1.5002(17) . ?
P003 N00D 1.576(2) . ?
P003 N00H 1.6656(19) . ?
P003 N00I 1.6639(19) . ?
P004 O007 1.4990(16) . ?
P004 N00E 1.577(2) . ?
P004 N00F 1.6625(19) . ?
P004 N00G 1.6573(19) . ?
Cl05 Cl2A 1.873(10) . ?
Cl05 Cl1A 1.148(13) . ?
Cl06 Cl0A 0.77(3) . ?
N009 C00M 1.340(3) . ?
N009 C00V 1.357(3) . ?
N00A C00P 1.346(3) . ?
N00A C00Q 1.357(3) . ?
N00B C00R 1.339(3) . ?
N00B C00S 1.364(3) . ?
N00C C00O 1.337(3) . ?
N00C C013 1.356(3) . ?
N00D H00D 0.8600 . ?
N00D C019 1.335(3) . ?
N00E H00E 0.8600 . ?
N00E C018 1.333(3) . ?
N00F H00F 0.8600 . ?
N00F C00M 1.391(3) . ?
N00G H00G 0.8600 . ?
N00G C00P 1.383(3) . ?
N00H H00H 0.8600 . ?
N00H C00O 1.390(3) . ?
N00I H00I 0.8600 . ?
N00I C00R 1.384(3) . ?
N00J H00J 0.8600 . ?
N00J C019 1.362(3) . ?
N00J C01F 1.360(4) . ?
N00K H00K 0.8600 . ?
N00K C018 1.363(3) . ?
N00K C01D 1.361(4) . ?
C00L H00L 0.9300 . ?
C00L C00M 1.416(3) . ?
C00L C00T 1.377(3) . ?
C00N H00N 0.9300 . ?
C00N C00O 1.417(3) . ?
C00N C00U 1.377(4) . ?
C00P C017 1.417(3) . ?
C00Q H00Q 0.9300 . ?
C00Q C010 1.387(3) . ?
C00R C00Y 1.413(3) . ?
C00S H00S 0.9300 . ?
C00S C00X 1.379(3) . ?
C00T H00T 0.9300 . ?
C00T C016 1.390(4) . ?
C00U H00U 0.9300 . ?
C00U C015 1.385(4) . ?
C00V H00V 0.9300 . ?
C00V C016 1.384(3) . ?
C00W H00W 0.9300 . ?
C00W C00X 1.384(4) . ?
C00W C00Y 1.371(4) . ?
C00X H00X 0.9300 . ?
C00Y H00Y 0.9300 . ?
C00Z H00Z 0.9300 . ?
C00Z C010 1.383(4) . ?
C00Z C017 1.374(4) . ?
C010 H010 0.9300 . ?
Cl01 Cl3 1.941(5) . ?
Cl01 Cl1A 2.406(11) 2 ?
C012 H012 0.9300 . ?
C012 C018 1.407(4) . ?
C012 C01E 1.372(4) . ?
C013 H013 0.9300 . ?
C013 C015 1.384(3) . ?
C014 H014 0.9300 . ?
C014 C019 1.405(4) . ?
C014 C01A 1.373(4) . ?
C015 H015 0.9300 . ?
C016 H016 0.9300 . ?
C017 H017 0.9300 . ?
C01A H01A 0.9300 . ?
C01A C01G 1.404(4) . ?
Cl1 Cl3 1.173(5) . ?
Cl2 Cl4 0.982(5) . ?
C01D H01D 0.9300 . ?
C01D C01H 1.347(4) . ?
C01E H01E 0.9300 . ?
C01E C01H 1.401(4) . ?
C01F H01F 0.9300 . ?
C01F C01G 1.349(5) . ?
C01G H01G 0.9300 . ?
C01H H01H 0.9300 . ?
